data_4319573
loop_
_publ_author_name
'Olivier J. Dautel'
'Marc Fourmigu\'e'

_publ_section_title
;
 Stabilization of Isolated Mixed-Valence Trimers in a Novel Nickel
 Dithiolene Complex with CF2 Substituents
;
_journal_name_full 'Inorganic Chemistry'
_journal_page_first 2083
_journal_page_last 2087
_journal_paper_doi 10.1021/ic0013835
_journal_volume 40
_journal_year 2001
_chemical_formula_moiety 'C10 H8 F4 Ni S8, C16 H36 N'
_chemical_formula_sum 'C26 H44 F4 N Ni S8'
_chemical_formula_weight 761.81
_chemical_name_common ((F4-Ni)TBA)
_chemical_name_systematic ((C4H9)4-N)(Ni(F2-PDT)2)
_space_group_IT_number 33
_symmetry_cell_setting orthorhombic
_symmetry_space_group_name_Hall 'P 2c -2n'
_symmetry_space_group_name_H-M 'P n a 21'
_atom_sites_solution_hydrogens geom
_atom_sites_solution_primary direct
_atom_sites_solution_secondary difmap
_audit_creation_method SHELXL-97
_cell_angle_alpha 90.00
_cell_angle_beta 90.00
_cell_angle_gamma 90.00
_cell_formula_units_Z 4
_cell_length_a 21.379(4)
_cell_length_b 8.9702(18)
_cell_length_c 18.527(4)
_cell_measurement_reflns_used 7998
_cell_measurement_temperature 150(2)
_cell_measurement_theta_max 25.85
_cell_measurement_theta_min 1.9
_cell_volume 3553.0(12)
_computing_cell_refinement 'select, cell (stoe-ipds)'
_computing_data_collection 'Expose (stoe-ipds)'
_computing_data_reduction 'integrate (stoe-ipds)'
_computing_structure_refinement 'SHELXL-97 (Sheldrick, 1997)'
_computing_structure_solution 'SHELXS-97 (Sheldrick, 1990)'
_diffrn_ambient_temperature 150(2)
_diffrn_detector_area_resol_mean 6.66
_diffrn_measured_fraction_theta_full 0.994
_diffrn_measured_fraction_theta_max 0.994
_diffrn_measurement_device_type STOE-IPDS
_diffrn_measurement_method 'Oscillation, phi incr.=1.1'
_diffrn_radiation_monochromator graphite
_diffrn_radiation_source 'fine-focus sealed tube'
_diffrn_radiation_type MoK\a
_diffrn_radiation_wavelength 0.71073
_diffrn_reflns_av_R_equivalents 0.0579
_diffrn_reflns_av_sigmaI/netI 0.1056
_diffrn_reflns_limit_h_max 26
_diffrn_reflns_limit_h_min 0
_diffrn_reflns_limit_k_max 10
_diffrn_reflns_limit_k_min 0
_diffrn_reflns_limit_l_max 22
_diffrn_reflns_limit_l_min -22
_diffrn_reflns_number 20627
_diffrn_reflns_theta_full 25.85
_diffrn_reflns_theta_max 25.85
_diffrn_reflns_theta_min 1.91
_exptl_absorpt_coefficient_mu 1.056
_exptl_absorpt_correction_T_max 0.9400
_exptl_absorpt_correction_T_min 0.7770
_exptl_absorpt_correction_type numerical
_exptl_absorpt_process_details FACEIT-STOE,IPDS
_exptl_crystal_colour black
_exptl_crystal_density_diffrn 1.424
_exptl_crystal_density_meas ?
_exptl_crystal_density_method 'not measured'
_exptl_crystal_description platelet
_exptl_crystal_F_000 1596
_exptl_crystal_size_max 0.24
_exptl_crystal_size_mid 0.19
_exptl_crystal_size_min 0.06
_refine_diff_density_max 0.377
_refine_diff_density_min -0.236
_refine_diff_density_rms 0.056
_refine_ls_abs_structure_details 'Flack H D (1983), Acta Cryst. A39, 876-881'
_refine_ls_abs_structure_Flack -0.005(12)
_refine_ls_extinction_method none
_refine_ls_goodness_of_fit_ref 0.706
_refine_ls_hydrogen_treatment mixed
_refine_ls_matrix_type full
_refine_ls_number_parameters 361
_refine_ls_number_reflns 6766
_refine_ls_number_restraints 1
_refine_ls_restrained_S_all 0.706
_refine_ls_R_factor_all 0.0590
_refine_ls_R_factor_gt 0.0299
_refine_ls_shift/su_max 0.002
_refine_ls_shift/su_mean 0.000
_refine_ls_structure_factor_coef Fsqd
_refine_ls_weighting_details 'calc w=1/[\s^2^(Fo^2^)+(0.0085P)^2^+0.0000P] where P=(Fo^2^+2Fc^2^)/3'
_refine_ls_weighting_scheme calc
_refine_ls_wR_factor_gt 0.0445
_refine_ls_wR_factor_ref 0.0496
_reflns_number_gt 4660
_reflns_number_total 6766
_reflns_threshold_expression >2sigma(I)
_cod_data_source_file ic0013835_1.cif
_cod_data_source_block dop122fmer
_cod_depositor_comments
;
The following automatic conversions were performed:

'_exptl_crystal_density_meas' value 'not measured' was changed to '?'
- the value is perceived as not measured.

Automatic conversion script
Id: cif_fix_values 3008 2015-01-20 13:52:24Z robertas 
;
_cod_database_code 4319573

loop_
_symmetry_equiv_pos_as_xyz
'x, y, z'
'-x, -y, z+1/2'
'x+1/2, -y+1/2, z'
'-x+1/2, y+1/2, z+1/2'

loop_
_atom_site_label
_atom_site_type_symbol
_atom_site_fract_x
_atom_site_fract_y
_atom_site_fract_z
_atom_site_U_iso_or_equiv
_atom_site_adp_type
_atom_site_occupancy
_atom_site_symmetry_multiplicity
_atom_site_calc_flag
_atom_site_refinement_flags
_atom_site_disorder_assembly
_atom_site_disorder_group
Ni1 Ni 0.512562(18) 0.69628(5) 0.88280(3) 0.01975(10) Uani 1 1 d . . .
S1 S 0.42036(4) 0.60506(10) 0.87123(6) 0.0243(2) Uani 1 1 d . . .
S2 S 0.53338(4) 0.60896(11) 0.77764(5) 0.0245(2) Uani 1 1 d . . .
S3 S 0.60080(4) 0.81289(11) 0.88721(6) 0.0250(2) Uani 1 1 d . . .
S4 S 0.49419(4) 0.76053(10) 0.99254(5) 0.0221(2) Uani 1 1 d . . .
S5 S 0.62764(4) 0.66939(12) 0.66433(5) 0.0305(2) Uani 1 1 d . . .
S6 S 0.70211(5) 0.88338(11) 0.78238(6) 0.0322(2) Uani 1 1 d . . .
S7 S 0.38646(4) 0.73781(12) 1.09437(5) 0.0296(2) Uani 1 1 d . . .
S8 S 0.30877(5) 0.56458(11) 0.96482(5) 0.0319(2) Uani 1 1 d . . .
C1 C 0.38642(16) 0.6310(4) 0.9553(2) 0.0238(9) Uani 1 1 d . . .
C2 C 0.60256(16) 0.6974(4) 0.7540(2) 0.0239(9) Uani 1 1 d . . .
C3 C 0.63262(17) 0.7855(4) 0.80232(19) 0.0233(9) Uani 1 1 d . . .
C4 C 0.41791(16) 0.7005(4) 1.0079(2) 0.0227(9) Uani 1 1 d . . .
C5 C 0.69931(15) 0.5654(4) 0.6751(2) 0.0299(10) Uani 1 1 d . . .
H5A H 0.6934 0.4917 0.7128 0.036 Uiso 1 1 calc R . .
H5B H 0.7080 0.5123 0.6306 0.036 Uiso 1 1 calc R . .
C6 C 0.75486(19) 0.6595(5) 0.6938(3) 0.0371(11) Uani 1 1 d . . .
C7 C 0.75715(17) 0.7339(5) 0.7675(2) 0.0322(11) Uani 1 1 d . . .
H7A H 0.7990 0.7729 0.7748 0.039 Uiso 1 1 calc R . .
H7B H 0.7501 0.6582 0.8039 0.039 Uiso 1 1 calc R . .
C8 C 0.32686(18) 0.8749(4) 1.0735(2) 0.0340(11) Uani 1 1 d . . .
H8A H 0.3176 0.9306 1.1172 0.041 Uiso 1 1 calc R . .
H8B H 0.3439 0.9446 1.0387 0.041 Uiso 1 1 calc R . .
C9 C 0.26548(18) 0.8130(5) 1.0436(2) 0.0346(11) Uani 1 1 d . . .
C10 C 0.26682(18) 0.7379(5) 0.9712(2) 0.0360(11) Uani 1 1 d . . .
H10A H 0.2849 0.8069 0.9367 0.043 Uiso 1 1 calc R . .
H10B H 0.2240 0.7200 0.9564 0.043 Uiso 1 1 calc R . .
C11 C 0.94942(16) 0.9096(4) 0.5886(2) 0.0255(9) Uani 1 1 d . . .
H11A H 0.9870 0.9086 0.6179 0.031 Uiso 1 1 calc R . .
H11B H 0.9516 0.9971 0.5579 0.031 Uiso 1 1 calc R . .
C12 C 0.89378(17) 0.9284(4) 0.6388(2) 0.0287(10) Uani 1 1 d . . .
H12A H 0.8962 0.8560 0.6776 0.034 Uiso 1 1 calc R . .
H12B H 0.8553 0.9111 0.6123 0.034 Uiso 1 1 calc R . .
C13 C 0.89363(18) 1.0851(4) 0.6699(2) 0.0344(10) Uani 1 1 d . . .
H13A H 0.8913 1.1560 0.6305 0.041 Uiso 1 1 calc R . .
H13B H 0.9329 1.1016 0.6949 0.041 Uiso 1 1 calc R . .
C14 C 0.84006(19) 1.1160(4) 0.7222(2) 0.0389(11) Uani 1 1 d . . .
H14A H 0.8430 1.2167 0.7395 0.058 Uiso 1 1 calc R . .
H14B H 0.8426 1.0483 0.7622 0.058 Uiso 1 1 calc R . .
H14C H 0.8009 1.1026 0.6977 0.058 Uiso 1 1 calc R . .
C15 C 1.01365(17) 0.7821(4) 0.50118(19) 0.0270(9) Uani 1 1 d . . .
H15A H 1.0152 0.8763 0.4756 0.032 Uiso 1 1 calc R . .
H15B H 1.0464 0.7843 0.5374 0.032 Uiso 1 1 calc R . .
C16 C 1.02887(18) 0.6604(4) 0.4485(2) 0.0308(10) Uani 1 1 d . . .
H16A H 1.0005 0.6656 0.4077 0.037 Uiso 1 1 calc R . .
H16B H 1.0235 0.5641 0.4715 0.037 Uiso 1 1 calc R . .
C17 C 1.09622(19) 0.6769(4) 0.4223(2) 0.0403(11) Uani 1 1 d . . .
H17A H 1.1000 0.7710 0.3969 0.048 Uiso 1 1 calc R . .
H17B H 1.1235 0.6814 0.4641 0.048 Uiso 1 1 calc R . .
C18 C 1.11872(18) 0.5554(4) 0.3738(3) 0.0443(11) Uani 1 1 d . . .
H18A H 1.1609 0.5761 0.3590 0.067 Uiso 1 1 calc R . .
H18B H 1.0922 0.5498 0.3321 0.067 Uiso 1 1 calc R . .
H18C H 1.1175 0.4621 0.3992 0.067 Uiso 1 1 calc R . .
C19 C 0.94444(16) 0.6293(4) 0.5826(2) 0.0241(9) Uani 1 1 d . . .
H19A H 0.9039 0.6301 0.6061 0.029 Uiso 1 1 calc R . .
H19B H 0.9444 0.5470 0.5487 0.029 Uiso 1 1 calc R . .
C20 C 0.99346(17) 0.5977(4) 0.6394(2) 0.0266(9) Uani 1 1 d . . .
H20A H 0.9959 0.6810 0.6727 0.032 Uiso 1 1 calc R . .
H20B H 1.0340 0.5862 0.6166 0.032 Uiso 1 1 calc R . .
C21 C 0.97699(17) 0.4562(4) 0.6805(2) 0.0285(10) Uani 1 1 d . . .
H21A H 0.9352 0.4661 0.7003 0.034 Uiso 1 1 calc R . .
H21B H 0.9767 0.3729 0.6472 0.034 Uiso 1 1 calc R . .
C22 C 1.02196(19) 0.4227(4) 0.7412(2) 0.0371(11) Uani 1 1 d . . .
H22A H 1.0082 0.3355 0.7667 0.056 Uiso 1 1 calc R . .
H22B H 1.0233 0.5059 0.7738 0.056 Uiso 1 1 calc R . .
H22C H 1.0629 0.4056 0.7217 0.056 Uiso 1 1 calc R . .
C23 C 0.89590(17) 0.7703(4) 0.4871(2) 0.0321(10) Uani 1 1 d . . .
H23A H 0.8995 0.6813 0.4577 0.039 Uiso 1 1 calc R . .
H23B H 0.8576 0.7615 0.5148 0.039 Uiso 1 1 calc R . .
C24 C 0.88949(19) 0.9002(5) 0.4381(2) 0.0409(12) Uani 1 1 d . . .
H24A H 0.9264 0.9074 0.4078 0.049 Uiso 1 1 calc R . .
H24B H 0.8867 0.9908 0.4666 0.049 Uiso 1 1 calc R . .
C25 C 0.8310(2) 0.8868(5) 0.3900(3) 0.0569(13) Uani 1 1 d . . .
H25A H 0.7950 0.8674 0.4204 0.068 Uiso 1 1 calc R . .
H25B H 0.8240 0.9815 0.3659 0.068 Uiso 1 1 calc R . .
C26 C 0.8350(3) 0.7722(6) 0.3365(3) 0.096(2) Uani 1 1 d . . .
H26A H 0.7973 0.7713 0.3082 0.144 Uiso 1 1 calc R . .
H26B H 0.8401 0.6773 0.3598 0.144 Uiso 1 1 calc R . .
H26C H 0.8702 0.7909 0.3056 0.144 Uiso 1 1 calc R . .
F1 F 0.76462(11) 0.7618(3) 0.64089(12) 0.0487(7) Uani 1 1 d . . .
F2 F 0.80691(10) 0.5665(3) 0.69100(14) 0.0531(7) Uani 1 1 d . . .
F3 F 0.23936(10) 0.7206(3) 1.09294(13) 0.0417(6) Uani 1 1 d . . .
F4 F 0.22559(11) 0.9334(3) 1.03827(14) 0.0523(7) Uani 1 1 d . . .
N1 N 0.95085(13) 0.7725(3) 0.54006(15) 0.0222(7) Uani 1 1 d . . .

loop_
_atom_site_aniso_label
_atom_site_aniso_U_11
_atom_site_aniso_U_22
_atom_site_aniso_U_33
_atom_site_aniso_U_23
_atom_site_aniso_U_13
_atom_site_aniso_U_12
Ni1 0.0177(2) 0.0215(2) 0.0200(2) -0.0003(2) -0.0003(2) 0.0011(2)
S1 0.0215(5) 0.0291(5) 0.0223(6) -0.0055(5) -0.0005(4) -0.0027(4)
S2 0.0198(5) 0.0307(6) 0.0229(5) -0.0026(5) -0.0002(4) -0.0009(4)
S3 0.0207(4) 0.0298(5) 0.0247(5) -0.0035(5) 0.0002(5) -0.0031(4)
S4 0.0227(5) 0.0231(5) 0.0203(5) -0.0009(4) -0.0023(4) -0.0011(4)
S5 0.0219(5) 0.0495(6) 0.0201(6) -0.0026(5) 0.0000(4) 0.0016(5)
S6 0.0260(6) 0.0327(6) 0.0378(6) -0.0035(5) 0.0053(5) -0.0079(5)
S7 0.0287(6) 0.0399(6) 0.0202(5) 0.0000(5) 0.0022(5) -0.0005(5)
S8 0.0229(5) 0.0382(6) 0.0346(6) -0.0056(5) 0.0035(5) -0.0060(5)
C1 0.019(2) 0.022(2) 0.030(2) 0.0036(18) 0.0002(17) 0.0013(16)
C2 0.019(2) 0.029(2) 0.024(2) 0.0052(19) -0.0006(17) 0.0045(18)
C3 0.0194(19) 0.021(2) 0.029(2) -0.0006(17) -0.0019(18) 0.0031(18)
C4 0.024(2) 0.023(2) 0.021(2) 0.0015(18) -0.0022(17) -0.0001(18)
C5 0.022(2) 0.040(2) 0.028(3) -0.0080(19) 0.0026(19) 0.0018(19)
C6 0.026(2) 0.049(3) 0.037(3) -0.004(2) 0.007(2) -0.001(2)
C7 0.022(2) 0.043(3) 0.032(3) -0.003(2) -0.0007(19) -0.0087(19)
C8 0.038(3) 0.038(3) 0.026(2) -0.003(2) 0.003(2) 0.009(2)
C9 0.026(2) 0.038(2) 0.039(3) 0.001(2) 0.008(2) 0.013(2)
C10 0.022(2) 0.053(3) 0.033(3) 0.005(2) -0.0006(19) 0.005(2)
C11 0.026(2) 0.017(2) 0.034(2) 0.0017(18) -0.0076(19) -0.0026(18)
C12 0.025(2) 0.023(2) 0.037(3) 0.0052(18) -0.0034(19) -0.0035(18)
C13 0.034(2) 0.025(2) 0.044(3) -0.004(2) -0.009(2) 0.0005(19)
C14 0.043(3) 0.032(2) 0.041(3) -0.006(2) -0.007(2) 0.008(2)
C15 0.033(2) 0.027(2) 0.021(2) 0.0082(17) -0.0017(19) -0.0036(19)
C16 0.040(3) 0.026(2) 0.027(2) 0.0018(18) 0.0018(19) -0.0039(19)
C17 0.044(3) 0.028(3) 0.049(3) 0.006(2) 0.017(2) 0.002(2)
C18 0.046(3) 0.046(2) 0.040(3) 0.004(2) 0.005(3) 0.006(2)
C19 0.027(2) 0.021(2) 0.025(2) 0.0004(17) 0.0031(17) -0.0068(17)
C20 0.028(2) 0.023(2) 0.028(2) 0.0008(17) -0.0010(18) -0.0014(19)
C21 0.039(2) 0.024(2) 0.022(2) 0.0017(17) -0.001(2) -0.0056(19)
C22 0.048(3) 0.032(2) 0.031(2) 0.006(2) 0.001(2) 0.001(2)
C23 0.030(2) 0.036(2) 0.030(2) -0.001(2) -0.011(2) -0.0055(19)
C24 0.039(3) 0.038(3) 0.045(3) 0.011(2) -0.012(2) -0.006(2)
C25 0.068(3) 0.051(3) 0.051(3) 0.009(3) -0.028(3) -0.003(2)
C26 0.153(6) 0.059(4) 0.076(4) -0.009(3) -0.058(4) 0.019(4)
F1 0.0408(14) 0.0683(17) 0.0371(15) 0.0040(14) 0.0158(12) -0.0242(13)
F2 0.0193(12) 0.0781(19) 0.0619(17) -0.0231(15) 0.0045(14) 0.0112(13)
F3 0.0311(12) 0.0596(17) 0.0343(15) 0.0060(13) 0.0138(12) 0.0073(13)
F4 0.0439(14) 0.0606(18) 0.0523(18) 0.0054(14) 0.0055(13) 0.0284(14)
N1 0.0174(17) 0.0257(19) 0.0233(18) 0.0023(15) -0.0023(14) -0.0026(14)

loop_
_atom_type_symbol
_atom_type_description
_atom_type_scat_dispersion_real
_atom_type_scat_dispersion_imag
_atom_type_scat_source
C C 0.0033 0.0016 'International Tables Vol C Tables 4.2.6.8 and 6.1.1.4'
H H 0.0000 0.0000 'International Tables Vol C Tables 4.2.6.8 and 6.1.1.4'
N N 0.0061 0.0033 'International Tables Vol C Tables 4.2.6.8 and 6.1.1.4'
F F 0.0171 0.0103 'International Tables Vol C Tables 4.2.6.8 and 6.1.1.4'
S S 0.1246 0.1234 'International Tables Vol C Tables 4.2.6.8 and 6.1.1.4'
Ni Ni 0.3393 1.1124 'International Tables Vol C Tables 4.2.6.8 and 6.1.1.4'

loop_
_geom_angle_atom_site_label_1
_geom_angle_atom_site_label_2
_geom_angle_atom_site_label_3
_geom_angle
_geom_angle_site_symmetry_1
_geom_angle_site_symmetry_3
_geom_angle_publ_flag
S1 Ni1 S2 87.74(4) . . ?
S1 Ni1 S4 91.66(4) . . ?
S2 Ni1 S4 173.87(4) . . ?
S1 Ni1 S3 172.63(5) . . ?
S2 Ni1 S3 91.72(4) . . ?
S4 Ni1 S3 89.66(4) . . ?
C1 S1 Ni1 104.10(13) . . ?
C2 S2 Ni1 103.81(14) . . ?
C3 S3 Ni1 103.90(13) . . ?
C4 S4 Ni1 104.04(13) . . ?
C2 S5 C5 103.14(17) . . ?
C3 S6 C7 102.19(18) . . ?
C4 S7 C8 101.69(18) . . ?
C1 S8 C10 100.54(18) . . ?
C4 C1 S1 120.4(3) . . ?
C4 C1 S8 123.8(3) . . ?
S1 C1 S8 115.8(2) . . ?
C3 C2 S2 120.3(3) . . ?
C3 C2 S5 124.1(3) . . ?
S2 C2 S5 115.6(2) . . ?
C2 C3 S3 119.7(3) . . ?
C2 C3 S6 123.4(3) . . ?
S3 C3 S6 116.8(2) . . ?
C1 C4 S4 119.8(3) . . ?
C1 C4 S7 123.8(3) . . ?
S4 C4 S7 116.4(2) . . ?
C6 C5 S5 114.0(3) . . ?
F1 C6 F2 104.8(3) . . ?
F1 C6 C5 109.7(4) . . ?
F2 C6 C5 106.7(3) . . ?
F1 C6 C7 110.2(3) . . ?
F2 C6 C7 105.7(3) . . ?
C5 C6 C7 118.7(4) . . ?
C6 C7 S6 116.3(3) . . ?
C9 C8 S7 115.7(3) . . ?
F3 C9 F4 105.8(3) . . ?
F3 C9 C10 109.7(4) . . ?
F4 C9 C10 107.4(3) . . ?
F3 C9 C8 109.3(3) . . ?
F4 C9 C8 105.8(3) . . ?
C10 C9 C8 118.1(3) . . ?
C9 C10 S8 117.1(3) . . ?
C12 C11 N1 117.8(3) . . ?
C11 C12 C13 109.7(3) . . ?
C12 C13 C14 114.3(3) . . ?
C16 C15 N1 117.2(3) . . ?
C15 C16 C17 109.9(3) . . ?
C18 C17 C16 115.1(3) . . ?
C20 C19 N1 117.3(3) . . ?
C19 C20 C21 110.1(3) . . ?
C22 C21 C20 113.0(3) . . ?
C24 C23 N1 116.9(3) . . ?
C23 C24 C25 111.6(3) . . ?
C26 C25 C24 114.1(4) . . ?
C19 N1 C23 104.7(2) . . ?
C19 N1 C15 111.9(3) . . ?
C23 N1 C15 111.9(3) . . ?
C19 N1 C11 112.1(3) . . ?
C23 N1 C11 111.9(3) . . ?
C15 N1 C11 104.5(2) . . ?

loop_
_geom_bond_atom_site_label_1
_geom_bond_atom_site_label_2
_geom_bond_distance
_geom_bond_site_symmetry_2
_geom_bond_publ_flag
Ni1 S1 2.1450(10) . ?
Ni1 S2 2.1465(12) . ?
Ni1 S4 2.1494(11) . ?
Ni1 S3 2.1587(10) . ?
S1 C1 1.734(4) . ?
S2 C2 1.734(4) . ?
S3 C3 1.731(4) . ?
S4 C4 1.741(4) . ?
S5 C2 1.764(4) . ?
S5 C5 1.805(4) . ?
S6 C3 1.765(4) . ?
S6 C7 1.805(4) . ?
S7 C4 1.770(4) . ?
S7 C8 1.813(4) . ?
S8 C1 1.772(4) . ?
S8 C10 1.799(4) . ?
C1 C4 1.338(5) . ?
C2 C3 1.355(5) . ?
C5 C6 1.497(5) . ?
C6 F1 1.358(5) . ?
C6 F2 1.392(4) . ?
C6 C7 1.521(6) . ?
C8 C9 1.529(5) . ?
C9 F3 1.355(4) . ?
C9 F4 1.379(4) . ?
C9 C10 1.502(6) . ?
C11 C12 1.519(5) . ?
C11 N1 1.523(4) . ?
C12 C13 1.520(5) . ?
C13 C14 1.525(5) . ?
C15 C16 1.500(5) . ?
C15 N1 1.526(4) . ?
C16 C17 1.527(5) . ?
C17 C18 1.492(5) . ?
C19 C20 1.512(5) . ?
C19 N1 1.513(4) . ?
C20 C21 1.522(5) . ?
C21 C22 1.509(5) . ?
C23 C24 1.484(5) . ?
C23 N1 1.530(4) . ?
C24 C25 1.541(5) . ?
C25 C26 1.430(6) . ?
